data_2016420
loop_
_publ_author_name
'Murugan Indrani'
'Ramasamy Ramasubramanian'
'Sudalaiandi Kumaresan'
'Mao-Lin Hu'
'Manuel Soriano-Garc\'ia'

_publ_section_title
;
 <i>catena</i>-Poly[[[aqua[3-(2-pyridylsulfanyl)propionato
 <i>N</i>-oxide-\k<i>O</i>^1^]copper(II)]-\m-[3-(2-pyridylsulfanyl)propionato
 <i>N</i>-oxide-\k^3^<i>O</i>^3^:<i>O</i>^1^,<i>O</i>^1'^] dihydrate]
;
_journal_coeditor_code TR3018
_journal_issue 1
_journal_name_full 'Acta Crystallographica Section C'
_journal_page_first m23
_journal_page_last m25
_journal_paper_doi 10.1107/S0108270107051670
_journal_volume 64
_journal_year 2008
_chemical_formula_iupac '[Cu (C8 H8 N O3 S)2 (H2 O)] , 2H2 O'
_chemical_formula_moiety 'C16 H18 Cu N2 O7 S2 , 2H2 O'
_chemical_formula_sum 'C16 H22 Cu N2 O9 S2'
_chemical_formula_weight 514.02
_chemical_name_systematic
;
<i>catena</i>-Poly[[[aqua[3-(2-pyridylsulfanyl)propionato
N-oxide-\kO^1^]copper(II)]-\m-[3-(2-pyridylsulfanyl)propionato
N-oxide-\k^3^O^3^:O^1^,O^1'^] dihydrate]
;
_space_group_IT_number 14
_symmetry_cell_setting monoclinic
_symmetry_space_group_name_Hall '-P 2ybc'
_symmetry_space_group_name_H-M 'P 1 21/c 1'
_atom_sites_solution_hydrogens geom
_atom_sites_solution_primary direct
_atom_sites_solution_secondary difmap
_audit_creation_method SHELXL97
_cell_angle_alpha 90.00
_cell_angle_beta 92.9740(10)
_cell_angle_gamma 90.00
_cell_formula_units_Z 4
_cell_length_a 6.9091(5)
_cell_length_b 8.6855(7)
_cell_length_c 34.899(3)
_cell_measurement_reflns_used 5123
_cell_measurement_temperature 298(2)
_cell_measurement_theta_max 24.98
_cell_measurement_theta_min 2.33
_cell_volume 2091.4(3)
_computing_cell_refinement 'SAINT (Bruker, 2002)'
_computing_data_collection 'SMART (Bruker, 2002)'
_computing_data_reduction 'SAINT (Bruker, 2002)'
_computing_molecular_graphics 'SHELXTL (Bruker, 2004)'
_computing_publication_material 'SHELXTL (Bruker, 2004)'
_computing_structure_refinement 'SHELXL97 (Sheldrick, 1997)'
_computing_structure_solution 'SHELXS97 (Sheldrick, 1997)'
_diffrn_ambient_temperature 273(2)
_diffrn_measured_fraction_theta_full 0.996
_diffrn_measured_fraction_theta_max 0.996
_diffrn_measurement_device_type 'Bruker APEX CCD area-detector'
_diffrn_measurement_method '\f and \w'
_diffrn_radiation_monochromator graphite
_diffrn_radiation_source 'fine-focus sealed tube'
_diffrn_radiation_type MoK\a
_diffrn_radiation_wavelength 0.71073
_diffrn_reflns_av_R_equivalents 0.0208
_diffrn_reflns_av_sigmaI/netI 0.0243
_diffrn_reflns_limit_h_max 7
_diffrn_reflns_limit_h_min -8
_diffrn_reflns_limit_k_max 9
_diffrn_reflns_limit_k_min -10
_diffrn_reflns_limit_l_max 41
_diffrn_reflns_limit_l_min -41
_diffrn_reflns_number 10850
_diffrn_reflns_theta_full 25.21
_diffrn_reflns_theta_max 25.21
_diffrn_reflns_theta_min 1.17
_diffrn_standards_number 0
_exptl_absorpt_coefficient_mu 1.295
_exptl_absorpt_correction_T_max 0.8394
_exptl_absorpt_correction_T_min 0.6527
_exptl_absorpt_correction_type multi-scan
_exptl_absorpt_process_details '(SADABS; Sheldrick, 2004)'
_exptl_crystal_colour blue
_exptl_crystal_density_diffrn 1.632
_exptl_crystal_density_method 'not measured'
_exptl_crystal_description block
_exptl_crystal_F_000 1060
_exptl_crystal_size_max 0.36
_exptl_crystal_size_mid 0.22
_exptl_crystal_size_min 0.14
_refine_diff_density_max 0.775
_refine_diff_density_min -0.280
_refine_ls_extinction_method none
_refine_ls_goodness_of_fit_ref 1.193
_refine_ls_hydrogen_treatment mixed
_refine_ls_matrix_type full
_refine_ls_number_parameters 289
_refine_ls_number_reflns 3769
_refine_ls_number_restraints 9
_refine_ls_restrained_S_all 1.192
_refine_ls_R_factor_all 0.0497
_refine_ls_R_factor_gt 0.0456
_refine_ls_shift/su_max 0.001
_refine_ls_shift/su_mean 0.000
_refine_ls_structure_factor_coef Fsqd
_refine_ls_weighting_details 'calc w = 1/[\s^2^(Fo^2^)+(0.0548P)^2^+2.1602P] where P=(Fo^2^+2Fc^2^)/3'
_refine_ls_weighting_scheme calc
_refine_ls_wR_factor_gt 0.1092
_refine_ls_wR_factor_ref 0.1172
_reflns_number_gt 3567
_reflns_number_total 3769
_reflns_threshold_expression I>2\s(I)
_cod_data_source_file tr3018.cif
_cod_data_source_block I
_cod_depositor_comments
;
The following automatic conversions were performed:
'_geom_bond_publ_flag' value 'Y' changed to 'y' according to
'/home/saulius/struct/CIF-dictionaries/cif_core.dic' dictionary named
'cif_core.dic' version 2.4.1 from 2010-06-29 (9
times).

'_geom_angle_publ_flag' value 'Y' changed to 'y' according to
'/home/saulius/struct/CIF-dictionaries/cif_core.dic' dictionary named
'cif_core.dic' version 2.4.1 from 2010-06-29 (10 times).

Automatic conversion script
Id: cif_fix_enum 1527 2010-12-29 10:47:43Z saulius 

The following automatic conversions were performed:

'_geom_bond_publ_flag' value 'Y' changed to 'y' according to
/home/saulius/struct/CIF-dictionaries/cif_core.dic dictionary named
'cif_core.dic' version 2.4.1 from 2010-06-29 (9
times).

'_geom_angle_publ_flag' value 'Y' changed to 'y' according
to /home/saulius/struct/CIF-dictionaries/cif_core.dic dictionary
named 'cif_core.dic' version 2.4.1 from 2010-06-29 (10 times).

Automatic conversion script
Id: cif_fix_values 1715 2011-07-08 13:25:40Z adriana 
;
_cod_original_sg_symbol_H-M 'P 21/c'
_cod_database_code 2016420
_cod_database_fobs_code 2016420

loop_
_symmetry_equiv_pos_as_xyz
'x, y, z'
'-x, y+1/2, -z+1/2'
'-x, -y, -z'
'x, -y-1/2, z-1/2'

loop_
_atom_site_type_symbol
_atom_site_label
_atom_site_fract_x
_atom_site_fract_y
_atom_site_fract_z
_atom_site_U_iso_or_equiv
_atom_site_adp_type
_atom_site_calc_flag
_atom_site_refinement_flags
_atom_site_occupancy
Cu Cu1 0.95692(6) 0.87437(5) 0.147830(11) 0.02869(15) Uani d . 1
S S1 0.98543(13) 0.81422(11) 0.25851(2) 0.0345(2) Uani d . 1
S S2 0.76836(14) 0.34348(12) 0.01097(3) 0.0420(2) Uani d . 1
O O1 0.8147(4) 0.7737(3) 0.18764(7) 0.0375(6) Uani d . 1
O O2 1.0496(3) 0.5728(3) 0.32722(7) 0.0324(5) Uani d . 1
O O3 1.2928(4) 0.6147(3) 0.36954(8) 0.0489(7) Uani d . 1
O O4 0.7569(4) 0.1764(4) -0.05276(9) 0.0627(9) Uani d . 1
O O5 0.9776(3) 0.6844(3) 0.12055(7) 0.0366(6) Uani d . 1
O O6 0.6608(4) 0.6647(3) 0.10854(8) 0.0448(6) Uani d . 1
O O7 1.1583(5) 0.9511(3) 0.11680(9) 0.0617(9) Uani d D 1
O O8 0.6717(4) 0.0348(4) 0.36558(11) 0.0641(9) Uani d D 1
O O9 0.6673(5) 0.7248(4) 0.38212(12) 0.0692(10) Uani d D 1
N N1 0.7013(4) 0.8632(3) 0.20840(8) 0.0319(6) Uani d . 1
N N2 0.5847(4) 0.1671(4) -0.03813(9) 0.0377(7) Uani d . 1
C C1 0.7630(5) 0.8959(4) 0.24509(9) 0.0294(7) Uani d . 1
C C2 0.6413(5) 0.9823(4) 0.26747(10) 0.0359(8) Uani d . 1
H H2 0.6795 1.0070 0.2927 0.043 Uiso calc R 1
C C3 0.4645(6) 1.0307(4) 0.25203(12) 0.0428(9) Uani d . 1
H H3 0.3823 1.0870 0.2670 0.051 Uiso calc R 1
C C4 0.4081(5) 0.9958(5) 0.21415(12) 0.0456(9) Uani d . 1
H H4 0.2898 1.0304 0.2035 0.055 Uiso calc R 1
C C5 0.5277(6) 0.9106(4) 0.19292(11) 0.0413(9) Uani d . 1
H H5 0.4905 0.8848 0.1677 0.050 Uiso calc R 1
C C6 1.0202(5) 0.8859(4) 0.30723(10) 0.0348(8) Uani d . 1
H H6A 1.0299 0.9973 0.3070 0.042 Uiso calc R 1
H H6B 0.9102 0.8577 0.3219 0.042 Uiso calc R 1
C C7 1.2059(5) 0.8166(4) 0.32586(11) 0.0368(8) Uani d . 1
H H7A 1.3028 0.8117 0.3068 0.044 Uiso calc R 1
H H7B 1.2546 0.8852 0.3461 0.044 Uiso calc R 1
C C8 1.1821(5) 0.6575(4) 0.34270(10) 0.0318(7) Uani d . 1
C C9 0.5595(5) 0.2460(4) -0.00514(10) 0.0330(8) Uani d . 1
C C10 0.3816(5) 0.2391(4) 0.01102(11) 0.0424(9) Uani d . 1
H H10 0.3618 0.2925 0.0336 0.051 Uiso calc R 1
C C11 0.2331(6) 0.1534(5) -0.00615(13) 0.0481(10) Uani d . 1
H H11 0.1131 0.1489 0.0047 0.058 Uiso calc R 1
C C12 0.2640(6) 0.0752(5) -0.03926(13) 0.0484(10) Uani d . 1
H H12 0.1653 0.0161 -0.0509 0.058 Uiso calc R 1
C C13 0.4397(6) 0.0839(5) -0.05510(11) 0.0450(9) Uani d . 1
H H13 0.4597 0.0320 -0.0779 0.054 Uiso calc R 1
C C14 0.6951(5) 0.4274(4) 0.05541(10) 0.0383(8) Uani d . 1
H H14A 0.5920 0.5017 0.0504 0.046 Uiso calc R 1
H H14B 0.6489 0.3482 0.0723 0.046 Uiso calc R 1
C C15 0.8727(5) 0.5056(4) 0.07359(11) 0.0395(8) Uani d . 1
H H15A 0.9434 0.5546 0.0536 0.047 Uiso calc R 1
H H15B 0.9566 0.4280 0.0856 0.047 Uiso calc R 1
C C16 0.8265(5) 0.6255(4) 0.10336(9) 0.0310(7) Uani d . 1
H H7C 1.192(5) 1.042(2) 0.1184(9) 0.037 Uiso d D 1
H H7D 1.184(5) 0.911(3) 0.0958(7) 0.037 Uiso d D 1
H H9C 0.556(3) 0.696(4) 0.3784(11) 0.037 Uiso d D 1
H H9D 0.691(5) 0.814(2) 0.3799(12) 0.037 Uiso d D 1
H H8C 0.567(3) 0.071(4) 0.3727(10) 0.037 Uiso d D 1
H H8D 0.767(3) 0.079(4) 0.3772(10) 0.037 Uiso d D 1

loop_
_atom_site_aniso_label
_atom_site_aniso_U_11
_atom_site_aniso_U_22
_atom_site_aniso_U_33
_atom_site_aniso_U_12
_atom_site_aniso_U_13
_atom_site_aniso_U_23
Cu1 0.0300(2) 0.0272(2) 0.0287(2) 0.00117(15) 0.00023(17) -0.00681(16)
S1 0.0336(5) 0.0378(5) 0.0319(5) 0.0097(4) 0.0008(4) -0.0004(4)
S2 0.0402(5) 0.0477(6) 0.0386(5) -0.0093(4) 0.0063(4) -0.0179(4)
O1 0.0514(15) 0.0292(12) 0.0325(12) 0.0044(11) 0.0086(11) -0.0012(10)
O2 0.0381(13) 0.0258(12) 0.0332(12) -0.0046(10) -0.0001(10) 0.0067(10)
O3 0.0509(17) 0.0465(16) 0.0475(16) -0.0011(13) -0.0144(13) 0.0155(13)
O4 0.0521(18) 0.085(2) 0.0533(18) -0.0226(16) 0.0200(14) -0.0373(17)
O5 0.0335(13) 0.0324(13) 0.0443(14) -0.0013(10) 0.0050(11) -0.0165(11)
O6 0.0346(15) 0.0496(16) 0.0504(16) 0.0034(12) 0.0037(12) -0.0125(13)
O7 0.077(2) 0.0455(17) 0.067(2) -0.0287(16) 0.0422(17) -0.0309(16)
O8 0.0381(17) 0.0564(19) 0.098(3) -0.0045(14) 0.0092(17) -0.0187(18)
O9 0.0418(17) 0.0453(18) 0.120(3) 0.0050(14) 0.0011(19) 0.010(2)
N1 0.0378(16) 0.0302(15) 0.0279(14) -0.0017(12) 0.0042(12) -0.0003(12)
N2 0.0394(17) 0.0399(17) 0.0339(16) -0.0025(13) 0.0020(13) -0.0073(14)
C1 0.0316(18) 0.0247(16) 0.0321(17) 0.0002(13) 0.0024(14) 0.0038(14)
C2 0.039(2) 0.0338(19) 0.0348(18) 0.0041(15) 0.0048(15) 0.0012(15)
C3 0.040(2) 0.039(2) 0.051(2) 0.0049(16) 0.0131(18) 0.0031(18)
C4 0.031(2) 0.052(2) 0.054(2) 0.0031(17) -0.0032(18) 0.011(2)
C5 0.041(2) 0.044(2) 0.038(2) -0.0051(17) -0.0052(16) 0.0084(17)
C6 0.044(2) 0.0258(17) 0.0339(18) 0.0040(15) -0.0025(16) -0.0006(14)
C7 0.041(2) 0.0296(18) 0.0388(19) -0.0052(15) -0.0087(16) 0.0028(15)
C8 0.0345(19) 0.0313(17) 0.0300(17) 0.0036(14) 0.0042(15) 0.0016(14)
C9 0.037(2) 0.0308(18) 0.0310(17) 0.0021(14) -0.0008(15) -0.0020(15)
C10 0.042(2) 0.041(2) 0.044(2) 0.0055(17) 0.0030(17) -0.0054(18)
C11 0.030(2) 0.048(2) 0.066(3) 0.0027(17) -0.0002(19) 0.004(2)
C12 0.046(2) 0.037(2) 0.060(3) -0.0063(17) -0.016(2) 0.0033(19)
C13 0.053(2) 0.043(2) 0.038(2) -0.0046(18) -0.0070(18) -0.0068(17)
C14 0.045(2) 0.039(2) 0.0319(18) -0.0029(16) 0.0041(16) -0.0109(16)
C15 0.040(2) 0.040(2) 0.0387(19) -0.0019(16) 0.0046(16) -0.0108(17)
C16 0.039(2) 0.0252(16) 0.0291(17) -0.0047(14) 0.0011(15) -0.0011(14)

loop_
_atom_type_symbol
_atom_type_description
_atom_type_scat_dispersion_real
_atom_type_scat_dispersion_imag
_atom_type_scat_source
C C 0.0033 0.0016 'International Tables Vol C Tables 4.2.6.8 and 6.1.1.4'
H H 0.0000 0.0000 'International Tables Vol C Tables 4.2.6.8 and 6.1.1.4'
N N 0.0061 0.0033 'International Tables Vol C Tables 4.2.6.8 and 6.1.1.4'
O O 0.0106 0.0060 'International Tables Vol C Tables 4.2.6.8 and 6.1.1.4'
S S 0.1246 0.1234 'International Tables Vol C Tables 4.2.6.8 and 6.1.1.4'
Cu Cu 0.3201 1.2651 'International Tables Vol C Tables 4.2.6.8 and 6.1.1.4'

loop_
_geom_angle_atom_site_label_1
_geom_angle_atom_site_label_2
_geom_angle_atom_site_label_3
_geom_angle_site_symmetry_3
_geom_angle
_geom_angle_publ_flag
O5 Cu1 O7 . 86.80(11) y
O5 Cu1 O2 2_755 175.57(11) y
O7 Cu1 O2 2_755 88.78(11) y
O5 Cu1 O1 . 91.22(10) y
O7 Cu1 O1 . 164.02(14) y
O1 Cu1 O2 2_755 93.12(10) y
O7 Cu1 O3 2_755 94.380(10) y
O1 Cu1 O3 2_755 99.400(10) y
C1 S1 C6 . 100.66(16) ?
C9 S2 C14 . 102.04(17) ?
N1 O1 Cu1 . 117.08(19) ?
C8 O2 Cu1 2_745 110.9(2) y
C16 O5 Cu1 . 119.8(2) y
Cu1 O7 H7C . 120(2) ?
Cu1 O7 H7D . 123(2) ?
H7C O7 H7D . 113(2) ?
H8C O8 H8D . 110(2) ?
H9C O9 H9D . 119(3) ?
O1 N1 C5 . 119.4(3) ?
O1 N1 C1 . 117.8(3) ?
C5 N1 C1 . 122.7(3) ?
O4 N2 C13 . 121.8(3) ?
O4 N2 C9 . 117.0(3) ?
C13 N2 C9 . 121.2(3) ?
N1 C1 C2 . 118.1(3) ?
N1 C1 S1 . 113.5(2) ?
C2 C1 S1 . 128.3(3) ?
C3 C2 C1 . 119.6(3) ?
C3 C2 H2 . 120.2 ?
C1 C2 H2 . 120.2 ?
C2 C3 C4 . 120.3(4) ?
C2 C3 H3 . 119.8 ?
C4 C3 H3 . 119.8 ?
C5 C4 C3 . 119.2(4) ?
C5 C4 H4 . 120.4 ?
C3 C4 H4 . 120.4 ?
N1 C5 C4 . 120.0(3) ?
N1 C5 H5 . 120.0 ?
C4 C5 H5 . 120.0 ?
C7 C6 S1 . 109.3(2) ?
C7 C6 H6A . 109.8 ?
S1 C6 H6A . 109.8 ?
C7 C6 H6B . 109.8 ?
S1 C6 H6B . 109.8 ?
H6A C6 H6B . 108.3 ?
C8 C7 C6 . 114.7(3) ?
C8 C7 H7A . 108.6 ?
C6 C7 H7A . 108.6 ?
C8 C7 H7B . 108.6 ?
C6 C7 H7B . 108.6 ?
H7A C7 H7B . 107.6 ?
O3 C8 O2 . 123.4(3) ?
O3 C8 C7 . 119.6(3) ?
O2 C8 C7 . 116.9(3) ?
N2 C9 C10 . 118.7(3) ?
N2 C9 S2 . 112.2(3) ?
C10 C9 S2 . 129.0(3) ?
C11 C10 C9 . 120.3(4) ?
C11 C10 H10 . 119.9 ?
C9 C10 H10 . 119.9 ?
C12 C11 C10 . 119.4(4) ?
C12 C11 H11 . 120.3 ?
C10 C11 H11 . 120.3 ?
C13 C12 C11 . 119.8(4) ?
C13 C12 H12 . 120.1 ?
C11 C12 H12 . 120.1 ?
N2 C13 C12 . 120.7(4) ?
N2 C13 H13 . 119.7 ?
C12 C13 H13 . 119.7 ?
C15 C14 S2 . 106.5(2) ?
C15 C14 H14A . 110.4 ?
S2 C14 H14A . 110.4 ?
C15 C14 H14B . 110.4 ?
S2 C14 H14B . 110.4 ?
H14A C14 H14B . 108.6 ?
C14 C15 C16 . 113.6(3) ?
C14 C15 H15A . 108.8 ?
C16 C15 H15A . 108.8 ?
C14 C15 H15B . 108.8 ?
C16 C15 H15B . 108.8 ?
H15A C15 H15B . 107.7 ?
O6 C16 O5 . 124.6(3) ?
O6 C16 C15 . 121.8(3) ?
O5 C16 C15 . 113.5(3) ?

loop_
_geom_bond_atom_site_label_1
_geom_bond_atom_site_label_2
_geom_bond_site_symmetry_2
_geom_bond_distance
_geom_bond_publ_flag
Cu1 O5 . 1.914(2) y
Cu1 O7 . 1.926(3) y
Cu1 O2 2_755 1.933(2) y
Cu1 O3 2_755 2.7550(10) y
Cu1 O1 . 1.950(2) y
S1 C1 . 1.735(3) ?
S1 C6 . 1.815(3) ?
S2 C9 . 1.741(4) ?
S2 C14 . 1.810(3) ?
O1 N1 . 1.342(4) y
O2 C8 . 1.273(4) y
O2 Cu1 2_745 1.933(2) ?
O3 C8 . 1.235(4) y
O4 N2 . 1.321(4) y
O5 C16 . 1.283(4) ?
O6 C16 . 1.217(4) ?
O7 H7C . 0.822(17) ?
O7 H7D . 0.839(17) ?
O8 H8C . 0.837(17) ?
O8 H8D . 0.847(18) ?
O9 H9C . 0.811(17) ?
O9 H9D . 0.798(17) ?
N1 C5 . 1.353(5) ?
N1 C1 . 1.358(4) ?
N2 C13 . 1.347(5) ?
N2 C9 . 1.359(4) ?
C1 C2 . 1.396(5) ?
C2 C3 . 1.375(5) ?
C2 H2 . 0.9300 ?
C3 C4 . 1.392(6) ?
C3 H3 . 0.9300 ?
C4 C5 . 1.358(6) ?
C4 H4 . 0.9300 ?
C5 H5 . 0.9300 ?
C6 C7 . 1.531(5) ?
C6 H6A . 0.9700 ?
C6 H6B . 0.9700 ?
C7 C8 . 1.514(5) ?
C7 H7A . 0.9700 ?
C7 H7B . 0.9700 ?
C9 C10 . 1.380(5) ?
C10 C11 . 1.379(6) ?
C10 H10 . 0.9300 ?
C11 C12 . 1.367(6) ?
C11 H11 . 0.9300 ?
C12 C13 . 1.362(6) ?
C12 H12 . 0.9300 ?
C13 H13 . 0.9300 ?
C14 C15 . 1.513(5) ?
C14 H14A . 0.9700 ?
C14 H14B . 0.9700 ?
C15 C16 . 1.517(5) ?
C15 H15A . 0.9700 ?
C15 H15B . 0.9700 ?

loop_
_geom_hbond_atom_site_label_D
_geom_hbond_atom_site_label_H
_geom_hbond_atom_site_label_A
_geom_hbond_site_symmetry_A
_geom_hbond_distance_DH
_geom_hbond_distance_HA
_geom_hbond_distance_DA
_geom_hbond_angle_DHA
O7 H7C O9 2_755 0.822(17) 1.86(2) 2.664(4) 164(4)
O7 H7D O4 3_765 0.839(17) 1.750(18) 2.589(4) 178(4)
O9 H9C O3 1_455 0.811(17) 1.961(18) 2.772(4) 177(4)
O9 H9D O8 1_565 0.798(17) 1.98(2) 2.754(5) 162(3)
O8 H8C O6 2_645 0.837(17) 1.919(19) 2.754(4) 176(3)
O8 H8D O5 2_745 0.847(18) 1.99(2) 2.770(4) 154(3)
